data_7212324
loop_
_publ_author_name
'Das, Madhab C.'
'Ghosh, Sujit K.'
'Sen, Susan'
'Bharadwaj, Parimal K.'

_publ_section_title
;
 Binding of various anions in laterally non-symmetric aza-oxa cryptands
 through H-bonds: characterization of water clusters of different
 nuclearity
;
_journal_issue 10
_journal_name_full CrystEngComm
_journal_page_first 2967
_journal_paper_doi 10.1039/b924869m
_journal_volume 12
_journal_year 2010
_chemical_formula_moiety 'C33 H51 Br N8 O13'
_chemical_formula_sum 'C33 H51 Br N8 O13'
_chemical_formula_weight 847.73
_chemical_name_systematic
;
?
;
_space_group_IT_number 14
_symmetry_cell_setting monoclinic
_symmetry_space_group_name_Hall '-P 2yn'
_symmetry_space_group_name_H-M 'P 1 21/n 1'
_atom_sites_solution_hydrogens geom
_atom_sites_solution_primary direct
_atom_sites_solution_secondary difmap
_audit_creation_method SHELXL-97
_cell_angle_alpha 90.00
_cell_angle_beta 96.989(6)
_cell_angle_gamma 90.00
_cell_formula_units_Z 4
_cell_length_a 9.733(2)
_cell_length_b 24.969(4)
_cell_length_c 16.288(3)
_cell_measurement_temperature 100(1)
_cell_measurement_theta_max 28.3
_cell_measurement_theta_min 2.0
_cell_volume 3929.0(13)
_computing_cell_refinement 'SAINT 6.45 ( Bruker, 2003)'
_computing_data_collection 'SMART 5.628 (Bruker, 2003)'
_computing_data_reduction 'SAINT 6.45 (Bruker, 2003)'
_computing_molecular_graphics 'Diamond 2.1e'
_computing_structure_refinement 'SHELXL-97 (Sheldrick, 1997)'
_computing_structure_solution SIR-97
_diffrn_ambient_temperature 100(1)
_diffrn_measured_fraction_theta_full 0.988
_diffrn_measured_fraction_theta_max 0.988
_diffrn_measurement_device_type 'Bruker SMART APEX'
_diffrn_measurement_method /w-scans
_diffrn_radiation_monochromator graphite
_diffrn_radiation_source 'fine-focus sealed tube'
_diffrn_radiation_type MoK\a
_diffrn_radiation_wavelength 0.71069
_diffrn_reflns_av_R_equivalents 0.0517
_diffrn_reflns_av_sigmaI/netI 0.0732
_diffrn_reflns_limit_h_max 11
_diffrn_reflns_limit_h_min -13
_diffrn_reflns_limit_k_max 33
_diffrn_reflns_limit_k_min -26
_diffrn_reflns_limit_l_max 21
_diffrn_reflns_limit_l_min -18
_diffrn_reflns_number 25552
_diffrn_reflns_theta_full 28.45
_diffrn_reflns_theta_max 28.45
_diffrn_reflns_theta_min 2.06
_exptl_absorpt_coefficient_mu 1.119
_exptl_absorpt_correction_T_max 0.8501
_exptl_absorpt_correction_T_min 0.8240
_exptl_absorpt_correction_type empirical
_exptl_absorpt_process_details 'SADABS 2.10 (Bruker 2003)'
_exptl_crystal_colour colorless
_exptl_crystal_density_diffrn 1.433
_exptl_crystal_density_method 'not measured'
_exptl_crystal_description 'rectangular plates'
_exptl_crystal_F_000 1776
_exptl_crystal_size_max 0.18
_exptl_crystal_size_mid 0.17
_exptl_crystal_size_min 0.15
_refine_diff_density_max 0.691
_refine_diff_density_min -0.443
_refine_diff_density_rms 0.239
_refine_ls_extinction_method none
_refine_ls_goodness_of_fit_ref 1.073
_refine_ls_hydrogen_treatment constr
_refine_ls_matrix_type full
_refine_ls_number_parameters 485
_refine_ls_number_reflns 9764
_refine_ls_number_restraints 0
_refine_ls_restrained_S_all 1.073
_refine_ls_R_factor_all 0.1093
_refine_ls_R_factor_gt 0.0714
_refine_ls_shift/su_max 0.000
_refine_ls_shift/su_mean 0.000
_refine_ls_structure_factor_coef Fsqd
_refine_ls_weighting_details 'calc w=1/[\s^2^(Fo^2^)+(0.0300P)^2^+0.0000P] where P=(Fo^2^+2Fc^2^)/3'
_refine_ls_weighting_scheme calc
_refine_ls_wR_factor_gt 0.1835
_refine_ls_wR_factor_ref 0.2329
_reflns_number_gt 5558
_reflns_number_total 9764
_reflns_threshold_expression >2sigma(I)
_cod_data_source_file b924869m.txt
_cod_data_source_block Complex6
_cod_depositor_comments
;
The following automatic conversions were performed:

'_symmetry_cell_setting' value 'Monoclinic' changed to 'monoclinic'
according to /home/saulius/struct/CIF-dictionaries/cif_core.dic
dictionary named 'cif_core.dic' version 2.4.2 from 2011-04-26.

Automatic conversion script
Id: cif_fix_values 1891 2012-01-12 08:04:46Z andrius 
;
_cod_original_sg_symbol_H-M 'P 21/n'
_cod_database_code 7212324

loop_
_symmetry_equiv_pos_as_xyz
'x, y, z'
'-x+1/2, y+1/2, -z+1/2'
'-x, -y, -z'
'x-1/2, -y-1/2, z-1/2'

loop_
_atom_site_label
_atom_site_type_symbol
_atom_site_fract_x
_atom_site_fract_y
_atom_site_fract_z
_atom_site_U_iso_or_equiv
_atom_site_adp_type
_atom_site_occupancy
_atom_site_symmetry_multiplicity
_atom_site_calc_flag
_atom_site_refinement_flags
Br1 Br 0.78805(12) 0.06910(4) 0.89333(6) 0.0526(4) Uani 1 1 d .
O2 O 0.7560(4) 0.34919(17) 0.4622(3) 0.0256(10) Uani 1 1 d .
O6 O 0.8536(5) 0.18694(19) 0.5802(3) 0.0312(11) Uani 1 1 d .
O4 O 0.6919(4) 0.18206(19) 0.6618(5) 0.0276(10) Uani 1 1 d .
O5 O 0.6363(5) 0.18533(19) 0.5293(3) 0.0289(10) Uani 1 1 d .
O3 O 0.8788(5) 0.34099(17) 0.7113(3) 0.0283(10) Uani 1 1 d .
O8 O 0.1319(5) 0.0968(2) 0.5183(3) 0.0329(12) Uani 1 1 d .
O1 O 0.4800(5) 0.33984(17) 0.6328(3) 0.0305(11) Uani 1 1 d .
O7 O 0.0957(5) 0.09476(19) 0.3834(3) 0.0310(11) Uani 1 1 d .
O9 O 0.3045(5) 0.08352(19) 0.4477(3) 0.0302(11) Uani 1 1 d .
N1 N 0.7372(6) 0.0657(2) 0.5849(4) 0.0249(11) Uani 1 1 d .
H1 H 0.7370 0.1020 0.5891 0.030 Uiso 1 1 calc R
N3 N 0.4416(5) 0.1224(2) 0.6030(4) 0.0255(12) Uani 1 1 d .
H3A H 0.5072 0.1431 0.5846 0.031 Uiso 1 1 calc R
H3B H 0.3803 0.1135 0.5592 0.031 Uiso 1 1 calc R
N5 N 0.9089(5) 0.1217(2) 0.7380(3) 0.0244(11) Uani 1 1 d .
H5A H 0.8710 0.1090 0.7818 0.029 Uiso 1 1 calc R
H5B H 0.8437 0.1409 0.7070 0.029 Uiso 1 1 calc R
N6 N 0.7272(4) 0.1845(2) 0.5902(3) 0.0236(12) Uani 1 1 d .
C26 C 0.9707(6) 0.2101(3) 0.7996(4) 0.0240(13) Uani 1 1 d .
N4 N 0.8386(5) 0.1329(2) 0.4298(3) 0.0248(11) Uani 1 1 d .
H4A H 0.9258 0.1223 0.4255 0.030 Uiso 1 1 calc R
H4B H 0.8398 0.1516 0.4771 0.030 Uiso 1 1 calc R
C20 C 0.7843(6) 0.2630(3) 0.4103(4) 0.0255(13) Uani 1 1 d .
H20 H 0.7002 0.2544 0.4286 0.031 Uiso 1 1 calc R
C19 C 0.8374(6) 0.3146(2) 0.4226(4) 0.0219(12) Uani 1 1 d .
C8 C 0.3765(6) 0.3012(2) 0.6175(4) 0.0242(13) Uani 1 1 d .
N7 N 0.1763(5) 0.09187(19) 0.4498(4) 0.0315(11) Uani 1 1 d .
C30 C 0.8977(6) 0.3014(3) 0.7714(4) 0.0240(13) Uani 1 1 d .
C12 C 0.7973(7) 0.0490(3) 0.5086(4) 0.0276(14) Uani 1 1 d .
H12A H 0.7708 0.0122 0.4954 0.033 Uiso 1 1 calc R
H12B H 0.8975 0.0503 0.5193 0.033 Uiso 1 1 calc R
C15 C 0.8551(7) 0.2244(3) 0.3712(4) 0.0269(14) Uani 1 1 d .
N2 N 0.6991(6) 0.4102(2) 0.6058(3) 0.0289(12) Uani 1 1 d .
C18 C 0.9633(7) 0.3284(3) 0.3947(4) 0.0282(14) Uani 1 1 d .
H18 H 0.9981 0.3631 0.4006 0.034 Uiso 1 1 calc R
C31 C 0.9528(6) 0.2532(3) 0.7454(4) 0.0249(13) Uani 1 1 d .
H31 H 0.9773 0.2502 0.6922 0.030 Uiso 1 1 calc R
C23 C 0.8237(7) 0.0422(2) 0.6565(4) 0.0283(14) Uani 1 1 d .
H23A H 0.8540 0.0069 0.6412 0.034 Uiso 1 1 calc R
H23B H 0.7673 0.0376 0.7012 0.034 Uiso 1 1 calc R
C4 C 0.3248(7) 0.2074(3) 0.6317(4) 0.0245(13) Uani 1 1 d .
C3 C 0.3691(7) 0.1538(3) 0.6633(4) 0.0264(13) Uani 1 1 d .
H3C H 0.2885 0.1339 0.6757 0.032 Uiso 1 1 calc R
H3D H 0.4307 0.1579 0.7144 0.032 Uiso 1 1 calc R
C29 C 0.8664(7) 0.3068(3) 0.8505(4) 0.0286(14) Uani 1 1 d .
H29 H 0.8339 0.3392 0.8686 0.034 Uiso 1 1 calc R
C22 C 0.6966(8) 0.4313(2) 0.5186(4) 0.0321(16) Uani 1 1 d .
H22A H 0.7160 0.4694 0.5207 0.038 Uiso 1 1 calc R
H22B H 0.6047 0.4264 0.4892 0.038 Uiso 1 1 calc R
C14 C 0.7906(7) 0.1690(3) 0.3583(4) 0.0294(14) Uani 1 1 d .
H14A H 0.6905 0.1721 0.3527 0.035 Uiso 1 1 calc R
H14B H 0.8161 0.1536 0.3076 0.035 Uiso 1 1 calc R
C7 C 0.2434(7) 0.3112(3) 0.5776(4) 0.0263(14) Uani 1 1 d .
H7 H 0.2170 0.3453 0.5591 0.032 Uiso 1 1 calc R
C5 C 0.1908(7) 0.2171(3) 0.5921(4) 0.0288(14) Uani 1 1 d .
H5 H 0.1277 0.1891 0.5830 0.035 Uiso 1 1 calc R
C32 C 0.8516(8) 0.3936(3) 0.7378(4) 0.0310(15) Uani 1 1 d .
H32A H 0.9299 0.4071 0.7744 0.037 Uiso 1 1 calc R
H32B H 0.7707 0.3938 0.7672 0.037 Uiso 1 1 calc R
C9 C 0.4160(6) 0.2499(2) 0.6434(4) 0.0230(12) Uani 1 1 d .
H9 H 0.5054 0.2440 0.6690 0.028 Uiso 1 1 calc R
C2 C 0.5077(8) 0.0721(3) 0.6411(5) 0.0297(16) Uani 1 1 d .
H2A H 0.4365 0.0477 0.6549 0.039 Uiso 1 1 calc R
H2B H 0.5665 0.0810 0.6917 0.039 Uiso 1 1 calc R
C27 C 0.9328(7) 0.2152(3) 0.8788(4) 0.0266(14) Uani 1 1 d .
H27 H 0.9411 0.1858 0.9141 0.032 Uiso 1 1 calc R
C33 C 0.8264(8) 0.4279(3) 0.6605(5) 0.0331(16) Uani 1 1 d .
H33A H 0.8159 0.4650 0.6763 0.040 Uiso 1 1 calc R
H33B H 0.9060 0.4256 0.6301 0.040 Uiso 1 1 calc R
C1 C 0.5948(7) 0.0448(3) 0.5799(5) 0.0323(16) Uani 1 1 d .
H1A H 0.5984 0.0067 0.5909 0.039 Uiso 1 1 calc R
H1B H 0.5493 0.0500 0.5241 0.039 Uiso 1 1 calc R
C28 C 0.8844(6) 0.2617(3) 0.9053(4) 0.0284(14) Uani 1 1 d .
H28 H 0.8626 0.2646 0.9592 0.034 Uiso 1 1 calc R
C24 C 0.9492(6) 0.0751(2) 0.6877(4) 0.0246(13) Uani 1 1 d .
H24A H 1.0155 0.0528 0.7215 0.030 Uiso 1 1 calc R
H24B H 0.9930 0.0881 0.6412 0.030 Uiso 1 1 calc R
C11 C 0.5669(8) 0.4274(3) 0.6429(5) 0.0319(15) Uani 1 1 d .
H11A H 0.5821 0.4235 0.7026 0.038 Uiso 1 1 calc R
H11B H 0.5477 0.4648 0.6304 0.038 Uiso 1 1 calc R
C25 C 1.0280(6) 0.1587(3) 0.7690(4) 0.0275(14) Uani 1 1 d .
H25A H 1.0871 0.1415 0.8136 0.033 Uiso 1 1 calc R
H25B H 1.0830 0.1663 0.7246 0.033 Uiso 1 1 calc R
C17 C 1.0343(7) 0.2884(3) 0.3579(5) 0.0301(17) Uani 1 1 d .
H17 H 1.1191 0.2966 0.3401 0.043 Uiso 1 1 calc R
C16 C 0.9833(7) 0.2366(3) 0.3467(4) 0.0296(15) Uani 1 1 d .
H16 H 1.0341 0.2105 0.3231 0.036 Uiso 1 1 calc R
C21 C 0.8011(7) 0.4035(3) 0.4713(4) 0.0309(15) Uani 1 1 d .
H21A H 0.8033 0.4201 0.4176 0.037 Uiso 1 1 calc R
H21B H 0.8930 0.4054 0.5018 0.037 Uiso 1 1 calc R
C13 C 0.7492(7) 0.0846(3) 0.4340(4) 0.0296(14) Uani 1 1 d .
H13A H 0.7500 0.0638 0.3837 0.036 Uiso 1 1 calc R
H13B H 0.6547 0.0959 0.4372 0.036 Uiso 1 1 calc R
C6 C 0.1527(7) 0.2686(3) 0.5665(4) 0.0294(14) Uani 1 1 d .
H6 H 0.0631 0.2746 0.5412 0.035 Uiso 1 1 calc R
C10 C 0.4436(8) 0.3938(3) 0.6087(5) 0.0351(16) Uani 1 1 d .
H10A H 0.3611 0.4051 0.6319 0.042 Uiso 1 1 calc R
H10B H 0.4270 0.3969 0.5490 0.042 Uiso 1 1 calc R
N8 N 1.2587(6) -0.0072(2) 0.7661(3) 0.0342(12) Uani 1 1 d .
O10 O 1.2300(5) 0.0155(4) 0.6973(4) 0.035(3) Uani 1 1 d .
O11 O 1.1974(6) 0.0087(5) 0.8244(5) 0.037(2) Uani 1 1 d .
O12 O 1.3628(6) -0.0377(4) 0.7757(5) 0.036(5) Uani 1 1 d .
OW1 O 1.4039(9) -0.0480(6) 0.9433(7) 0.035(4) Uani 1 1 d .

loop_
_atom_site_aniso_label
_atom_site_aniso_U_11
_atom_site_aniso_U_22
_atom_site_aniso_U_33
_atom_site_aniso_U_23
_atom_site_aniso_U_13
_atom_site_aniso_U_12
Br1 0.0672(9) 0.0367(6) 0.0560(7) -0.0002(4) 0.0196(6) -0.0073(4)
O2 0.030(2) 0.017(2) 0.031(2) -0.0025(18) 0.0058(18) 0.0004(17)
O6 0.029(2) 0.034(3) 0.031(3) -0.006(2) 0.0068(19) 0.000(2)
O4 0.026(2) 0.034(3) 0.024(2) -0.0011(19) 0.0052(18) 0.0013(19)
O5 0.027(2) 0.033(3) 0.025(2) -0.0018(19) -0.0034(18) 0.0007(19)
O3 0.040(3) 0.020(2) 0.025(2) -0.0025(17) 0.0082(19) -0.0013(19)
O8 0.038(3) 0.032(3) 0.030(3) -0.005(2) 0.005(2) -0.002(2)
O1 0.035(3) 0.020(2) 0.036(3) -0.0059(19) 0.001(2) -0.0010(19)
O7 0.030(2) 0.030(3) 0.032(3) -0.001(2) 0.004(2) 0.001(2)
O9 0.031(3) 0.026(2) 0.034(3) 0.008(2) 0.006(2) 0.003(2)
N1 0.030(3) 0.016(3) 0.029(3) -0.002(2) 0.004(2) -0.001(2)
N3 0.024(3) 0.023(3) 0.031(3) 0.000(2) 0.011(2) 0.000(2)
N5 0.020(3) 0.025(3) 0.028(3) 0.001(2) 0.002(2) 0.002(2)
N6 0.004(2) 0.055(4) 0.011(2) -0.008(2) 0.0002(16) 0.000(2)
C26 0.019(3) 0.029(3) 0.024(3) -0.003(3) 0.002(2) -0.001(2)
N4 0.031(3) 0.019(3) 0.024(3) -0.002(2) 0.002(2) 0.002(2)
C20 0.021(3) 0.027(3) 0.030(3) 0.005(3) 0.005(2) 0.004(2)
C19 0.022(3) 0.024(3) 0.020(3) 0.001(2) 0.003(2) 0.003(2)
C8 0.026(3) 0.023(3) 0.025(3) -0.005(2) 0.006(2) 0.000(2)
N7 0.035(3) 0.022(2) 0.031(3) 0.005(2) 0.004(2) -0.0009(19)
C30 0.027(3) 0.025(3) 0.021(3) -0.002(2) 0.005(2) -0.005(2)
C12 0.028(3) 0.023(3) 0.032(4) -0.006(3) 0.002(3) 0.001(2)
C15 0.032(3) 0.025(3) 0.021(3) 0.004(3) -0.003(3) 0.002(3)
N2 0.033(3) 0.023(3) 0.031(3) -0.004(2) 0.005(2) 0.003(2)
C18 0.031(3) 0.031(3) 0.022(3) 0.009(3) 0.003(3) 0.002(3)
C31 0.030(3) 0.027(3) 0.018(3) -0.003(2) 0.008(2) -0.002(3)
C23 0.031(3) 0.017(3) 0.037(4) 0.002(3) 0.004(3) 0.002(2)
C4 0.028(3) 0.025(3) 0.022(3) 0.000(2) 0.011(2) 0.003(3)
C3 0.027(3) 0.026(3) 0.028(3) 0.003(3) 0.011(3) 0.002(3)
C29 0.028(3) 0.030(3) 0.028(3) -0.005(3) 0.007(3) 0.004(3)
C22 0.049(4) 0.014(3) 0.031(4) 0.002(3) -0.002(3) -0.001(3)
C14 0.038(4) 0.027(3) 0.022(3) 0.005(3) 0.000(3) 0.002(3)
C7 0.032(3) 0.027(3) 0.022(3) 0.002(2) 0.010(3) 0.003(3)
C5 0.030(3) 0.035(4) 0.023(3) -0.003(3) 0.011(3) -0.005(3)
C32 0.045(4) 0.022(3) 0.027(4) -0.006(3) 0.009(3) -0.001(3)
C9 0.024(3) 0.027(3) 0.018(3) 0.002(2) 0.006(2) 0.003(2)
C2 0.033(4) 0.024(3) 0.032(4) 0.011(3) 0.006(3) 0.003(3)
C27 0.028(3) 0.028(3) 0.024(3) 0.004(3) 0.004(2) -0.001(3)
C33 0.038(4) 0.024(3) 0.037(4) -0.006(3) 0.007(3) -0.002(3)
C1 0.030(3) 0.020(3) 0.047(4) -0.001(3) 0.003(3) -0.002(3)
C28 0.023(3) 0.041(4) 0.023(3) -0.001(3) 0.009(2) -0.004(3)
C24 0.022(3) 0.026(3) 0.027(3) 0.001(3) 0.004(2) 0.001(2)
C11 0.044(4) 0.019(3) 0.034(4) -0.004(3) 0.009(3) 0.003(3)
C25 0.021(3) 0.030(3) 0.030(4) 0.005(3) -0.001(2) 0.001(3)
C17 0.029(4) 0.029(5) 0.033(4) 0.010(3) 0.006(3) 0.003(3)
C16 0.036(4) 0.033(4) 0.021(3) 0.009(3) 0.009(3) 0.002(3)
C21 0.037(4) 0.025(3) 0.032(4) 0.001(3) 0.007(3) -0.003(3)
C13 0.036(4) 0.025(3) 0.028(4) -0.004(3) 0.002(3) -0.001(3)
C6 0.031(3) 0.036(4) 0.021(3) 0.004(3) 0.005(3) 0.003(3)
C10 0.047(4) 0.020(3) 0.039(4) -0.002(3) 0.008(3) 0.005(3)
N8 0.040(3) 0.024(3) 0.037(3) 0.005(2) 0.003(2) 0.000(2)
O10 0.041(6) 0.033(6) 0.032(5) -0.005(4) 0.005(4) 0.001(4)
O11 0.043(6) 0.032(5) 0.034(5) -0.004(4) -0.002(4) 0.001(4)
O12 0.040(5) 0.031(5) 0.035(5) -0.003(4) -0.005(4) 0.003(4)
OW1 0.041(6) 0.031(6) 0.033(6) 0.009(5) 0.006(5) 0.002(5)

loop_
_atom_type_symbol
_atom_type_description
_atom_type_scat_dispersion_real
_atom_type_scat_dispersion_imag
_atom_type_scat_source
C C 0.0033 0.0016 'International Tables Vol C Tables 4.2.6.8 and 6.1.1.4'
H H 0.0000 0.0000 'International Tables Vol C Tables 4.2.6.8 and 6.1.1.4'
N N 0.0061 0.0033 'International Tables Vol C Tables 4.2.6.8 and 6.1.1.4'
O O 0.0106 0.0060 'International Tables Vol C Tables 4.2.6.8 and 6.1.1.4'
Br Br -0.2901 2.4595 'International Tables Vol C Tables 4.2.6.8 and 6.1.1.4'

loop_
_geom_angle_atom_site_label_1
_geom_angle_atom_site_label_2
_geom_angle_atom_site_label_3
_geom_angle
C19 O2 C21 117.1(5)
C30 O3 C32 117.3(5)
C8 O1 C10 116.9(5)
C1 N1 C23 110.2(5)
C1 N1 C12 108.4(5)
C23 N1 C12 107.7(5)
C1 N1 H1 110.2
C23 N1 H1 110.2
C12 N1 H1 110.2
C3 N3 C2 112.1(5)
C3 N3 H3A 109.2
C2 N3 H3A 109.2
C3 N3 H3B 109.2
C2 N3 H3B 109.2
H3A N3 H3B 107.9
C24 N5 C25 114.4(5)
C24 N5 H5A 108.7
C25 N5 H5A 108.7
C24 N5 H5B 108.7
C25 N5 H5B 108.7
H5A N5 H5B 107.6
O5 N6 O4 119.4(5)
O5 N6 O6 120.4(5)
O4 N6 O6 120.2(5)
C31 C26 C27 119.5(6)
C31 C26 C25 118.2(6)
C27 C26 C25 122.2(6)
C13 N4 C14 113.1(5)
C13 N4 H4A 109.0
C14 N4 H4A 109.0
C13 N4 H4B 109.0
C14 N4 H4B 109.0
H4A N4 H4B 107.8
C15 C20 C19 120.8(6)
C15 C20 H20 119.6
C19 C20 H20 119.6
O2 C19 C20 114.9(5)
O2 C19 C18 124.8(6)
C20 C19 C18 120.3(6)
C9 C8 O1 114.7(5)
C9 C8 C7 120.8(6)
O1 C8 C7 124.5(6)
O8 N7 O7 120.9(5)
O8 N7 O9 119.2(6)
O7 N7 O9 119.9(6)
C29 C30 O3 124.7(6)
C29 C30 C31 120.4(6)
O3 C30 C31 114.8(5)
N1 C12 C13 112.6(5)
N1 C12 H12A 109.1
C13 C12 H12A 109.1
N1 C12 H12B 109.1
C13 C12 H12B 109.1
H12A C12 H12B 107.8
C20 C15 C16 119.7(6)
C20 C15 C14 118.4(6)
C16 C15 C14 121.9(6)
C33 N2 C22 111.9(6)
C33 N2 C11 110.6(5)
C22 N2 C11 110.6(5)
C17 C18 C19 117.6(6)
C17 C18 H18 121.2
C19 C18 H18 121.2
C26 C31 C30 119.7(6)
C26 C31 H31 120.1
C30 C31 H31 120.1
N1 C23 C24 114.2(5)
N1 C23 H23A 108.7
C24 C23 H23A 108.7
N1 C23 H23B 108.7
C24 C23 H23B 108.7
H23A C23 H23B 107.6
C9 C4 C5 118.4(6)
C9 C4 C3 119.5(6)
C5 C4 C3 122.1(6)
C4 C3 N3 112.7(5)
C4 C3 H3C 109.1
N3 C3 H3C 109.1
C4 C3 H3D 109.1
N3 C3 H3D 109.1
H3C C3 H3D 107.8
C30 C29 C28 119.0(6)
C30 C29 H29 120.5
C28 C29 H29 120.5
N2 C22 C21 112.5(5)
N2 C22 H22A 109.1
C21 C22 H22A 109.1
N2 C22 H22B 109.1
C21 C22 H22B 109.1
H22A C22 H22B 107.8
N4 C14 C15 110.7(5)
N4 C14 H14A 109.5
C15 C14 H14A 109.5
N4 C14 H14B 109.5
C15 C14 H14B 109.5
H14A C14 H14B 108.1
C6 C7 C8 117.7(6)
C6 C7 H7 121.2
C8 C7 H7 121.2
C6 C5 C4 119.8(6)
C6 C5 H5 120.1
C4 C5 H5 120.1
O3 C32 C33 106.8(5)
O3 C32 H32A 110.4
C33 C32 H32A 110.4
O3 C32 H32B 110.4
C33 C32 H32B 110.4
H32A C32 H32B 108.6
C4 C9 C8 121.2(6)
C4 C9 H9 119.4
C8 C9 H9 119.4
N3 C2 C1 109.9(6)
N3 C2 H2A 109.7
C1 C2 H2A 109.7
N3 C2 H2B 109.7
C1 C2 H2B 109.7
H2A C2 H2B 108.2
C28 C27 C26 121.3(6)
C28 C27 H27 119.3
C26 C27 H27 119.3
N2 C33 C32 111.3(6)
N2 C33 H33A 109.4
C32 C33 H33A 109.4
N2 C33 H33B 109.4
C32 C33 H33B 109.4
H33A C33 H33B 108.0
N1 C1 C2 113.3(6)
N1 C1 H1A 108.9
C2 C1 H1A 108.9
N1 C1 H1B 108.9
C2 C1 H1B 108.9
H1A C1 H1B 107.7
C27 C28 C29 120.0(6)
C27 C28 H28 120.0
C29 C28 H28 120.0
N5 C24 C23 110.5(5)
N5 C24 H24A 109.5
C23 C24 H24A 109.5
N5 C24 H24B 109.5
C23 C24 H24B 109.5
H24A C24 H24B 108.1
C10 C11 N2 111.3(5)
C10 C11 H11A 109.4
N2 C11 H11A 109.4
C10 C11 H11B 109.4
N2 C11 H11B 109.4
H11A C11 H11B 108.0
C26 C25 N5 109.3(5)
C26 C25 H25A 109.8
N5 C25 H25A 109.8
C26 C25 H25B 109.8
N5 C25 H25B 109.8
H25A C25 H25B 108.3
C16 C17 C18 122.4(6)
C16 C17 H17 118.8
C18 C17 H17 118.8
C17 C16 C15 119.0(6)
C17 C16 H16 120.5
C15 C16 H16 120.5
O2 C21 C22 105.7(5)
O2 C21 H21A 110.6
C22 C21 H21A 110.6
O2 C21 H21B 110.6
C22 C21 H21B 110.6
H21A C21 H21B 108.7
N4 C13 C12 112.5(5)
N4 C13 H13A 109.1
C12 C13 H13A 109.1
N4 C13 H13B 109.1
C12 C13 H13B 109.1
H13A C13 H13B 107.8
C7 C6 C5 122.1(6)
C7 C6 H6 119.0
C5 C6 H6 119.0
O1 C10 C11 105.1(6)
O1 C10 H10A 110.7
C11 C10 H10A 110.7
O1 C10 H10B 110.7
C11 C10 H10B 110.7
H10A C10 H10B 108.8
O11 N8 O10 117.5(4)
O11 N8 O12 123.3(4)
O10 N8 O12 118.1(4)

loop_
_geom_bond_atom_site_label_1
_geom_bond_atom_site_label_2
_geom_bond_distance
O2 C19 1.384(7)
O2 C21 1.428(8)
O6 N6 1.261(6)
O4 N6 1.256(5)
O5 N6 1.246(6)
O3 C30 1.388(8)
O3 C32 1.417(8)
O8 N7 1.251(7)
O1 C8 1.396(8)
O1 C10 1.437(8)
O7 N7 1.258(7)
O9 N7 1.270(7)
N1 C1 1.474(9)
N1 C23 1.474(8)
N1 C12 1.496(9)
N1 H1 0.9100
N3 C3 1.498(8)
N3 C2 1.511(8)
N3 H3A 0.9000
N3 H3B 0.9000
N5 C24 1.502(8)
N5 C25 1.519(8)
N5 H5A 0.9000
N5 H5B 0.9000
C26 C31 1.388(9)
C26 C27 1.390(9)
C26 C25 1.510(9)
N4 C13 1.495(8)
N4 C14 1.501(8)
N4 H4A 0.9000
N4 H4B 0.9000
C20 C15 1.384(9)
C20 C19 1.393(9)
C20 H20 0.9300
C19 C18 1.401(9)
C8 C9 1.388(9)
C8 C7 1.399(9)
C30 C29 1.366(9)
C30 C31 1.403(9)
C12 C13 1.531(10)
C12 H12A 0.9700
C12 H12B 0.9700
C15 C16 1.389(10)
C15 C14 1.523(9)
N2 C33 1.502(9)
N2 C22 1.513(9)
N2 C11 1.548(9)
C18 C17 1.392(10)
C18 H18 0.9300
C31 H31 0.9300
C23 C24 1.508(9)
C23 H23A 0.9700
C23 H23B 0.9700
C4 C9 1.381(9)
C4 C5 1.405(9)
C4 C3 1.479(9)
C3 H3C 0.9700
C3 H3D 0.9700
C29 C28 1.435(10)
C29 H29 0.9300
C22 C21 1.516(10)
C22 H22A 0.9700
C22 H22B 0.9700
C14 H14A 0.9700
C14 H14B 0.9700
C7 C6 1.380(9)
C7 H7 0.9300
C5 C6 1.388(10)
C5 H5 0.9300
C32 C33 1.518(10)
C32 H32A 0.9700
C32 H32B 0.9700
C9 H9 0.9300
C2 C1 1.543(10)
C2 H2A 0.9700
C2 H2B 0.9700
C27 C28 1.344(10)
C27 H27 0.9300
C33 H33A 0.9700
C33 H33B 0.9700
C1 H1A 0.9700
C1 H1B 0.9700
C28 H28 0.9300
C24 H24A 0.9700
C24 H24B 0.9700
C11 C10 1.512(10)
C11 H11A 0.9700
C11 H11B 0.9700
C25 H25A 0.9700
C25 H25B 0.9700
C17 C16 1.389(10)
C17 H17 0.9300
C16 H16 0.9300
C21 H21A 0.9700
C21 H21B 0.9700
C13 H13A 0.9700
C13 H13B 0.9700
C6 H6 0.9300
C10 H10A 0.9700
C10 H10B 0.9700
N8 O11 1.247(5)
N8 O10 1.256(5)
N8 O12 1.263(5)

loop_
_geom_torsion_atom_site_label_1
_geom_torsion_atom_site_label_2
_geom_torsion_atom_site_label_3
_geom_torsion_atom_site_label_4
_geom_torsion
C21 O2 C19 C20 -175.9(5)
C21 O2 C19 C18 3.2(9)
C15 C20 C19 O2 179.8(5)
C15 C20 C19 C18 0.7(9)
C10 O1 C8 C9 -178.8(6)
C10 O1 C8 C7 2.8(9)
C32 O3 C30 C29 13.1(9)
C32 O3 C30 C31 -167.1(6)
C1 N1 C12 C13 79.8(6)
C23 N1 C12 C13 -161.0(5)
C19 C20 C15 C16 2.4(9)
C19 C20 C15 C14 -179.0(5)
O2 C19 C18 C17 178.4(6)
C20 C19 C18 C17 -2.6(9)
C27 C26 C31 C30 0.4(9)
C25 C26 C31 C30 179.0(5)
C29 C30 C31 C26 2.5(9)
O3 C30 C31 C26 -177.4(5)
C1 N1 C23 C24 -156.9(6)
C12 N1 C23 C24 85.0(6)
C9 C4 C3 N3 -86.9(7)
C5 C4 C3 N3 95.1(7)
C2 N3 C3 C4 170.1(5)
O3 C30 C29 C28 176.8(6)
C31 C30 C29 C28 -3.0(9)
C33 N2 C22 C21 72.2(7)
C11 N2 C22 C21 -164.0(5)
C13 N4 C14 C15 162.6(5)
C20 C15 C14 N4 -91.3(7)
C16 C15 C14 N4 87.2(7)
C9 C8 C7 C6 1.3(9)
O1 C8 C7 C6 179.6(6)
C9 C4 C5 C6 -0.6(9)
C3 C4 C5 C6 177.4(6)
C30 O3 C32 C33 -176.5(5)
C5 C4 C9 C8 0.6(9)
C3 C4 C9 C8 -177.5(6)
O1 C8 C9 C4 -179.5(6)
C7 C8 C9 C4 -1.0(10)
C3 N3 C2 C1 -173.5(5)
C31 C26 C27 C28 -2.8(10)
C25 C26 C27 C28 178.7(6)
C22 N2 C33 C32 -162.0(6)
C11 N2 C33 C32 74.2(7)
O3 C32 C33 N2 64.3(7)
C23 N1 C1 C2 78.8(7)
C12 N1 C1 C2 -163.6(5)
N3 C2 C1 N1 86.4(7)
C26 C27 C28 C29 2.2(10)
C30 C29 C28 C27 0.7(10)
C25 N5 C24 C23 -177.4(5)
N1 C23 C24 N5 77.6(7)
C33 N2 C11 C10 -158.9(6)
C22 N2 C11 C10 76.5(7)
C31 C26 C25 N5 -95.0(7)
C27 C26 C25 N5 83.5(7)
C24 N5 C25 C26 166.1(5)
C19 C18 C17 C16 1.5(10)
C18 C17 C16 C15 1.6(10)
C20 C15 C16 C17 -3.5(9)
C14 C15 C16 C17 178.0(6)
C19 O2 C21 C22 -178.2(5)
N2 C22 C21 O2 65.7(7)
C14 N4 C13 C12 -178.4(5)
N1 C12 C13 N4 87.0(7)
C8 C7 C6 C5 -1.3(10)
C4 C5 C6 C7 1.0(10)
C8 O1 C10 C11 172.4(5)
N2 C11 C10 O1 61.0(7)
